data_8104220
loop_
_publ_author_name
'Kihara, K.'
'Sudo, T.'

_publ_section_title
;
 The structure of alpha-type cesium antimony nonachloride, Cs3 Sb2 Cl9
;
_journal_name_full
;
Zeitschrift fuer Kristallographie, Kristallgeometrie, Kristallphysik, 
Kristallchemie (-144,1977)
;
_journal_page_first 142
_journal_page_last 144
_journal_volume 134
_journal_year 1971
_chemical_formula_sum 'Cl9 Cs3 Sb2'
_chemical_name_systematic 'Cs3 (Sb2 Cl9)'
_space_group_IT_number 150
_symmetry_space_group_name_Hall 'P 3 2"'
_symmetry_space_group_name_H-M 'P 3 2 1'
_cell_angle_alpha 90
_cell_angle_beta 90
_cell_angle_gamma 120
_cell_formula_units_Z 1
_cell_length_a 7.633
_cell_length_b 7.633
_cell_length_c 9.345
_cell_volume 471.520
_citation_journal_id_ASTM ZEKGAX
_cod_data_source_file Kihara_ZEKGAX_1971_1042.cif
_cod_data_source_block Cl9Cs3Sb2
_cod_original_cell_volume 471.5204
_cod_database_code 8104220

loop_
_symmetry_equiv_pos_as_xyz
x,y,z
-y,x-y,z
-x+y,-x,z
y,x,-z
-x,-x+y,-z
x-y,-y,-z

loop_
_atom_site_label
_atom_site_type_symbol
_atom_site_fract_x
_atom_site_fract_y
_atom_site_fract_z
_atom_site_occupancy
_atom_site_U_iso_or_equiv
Cs2 Cs+1 0.3333 0.6667 0.3241 1 0.0
Cl2 Cl-1 0.3569 0.2053 0.3219 1 0.0
Cl1 Cl-1 0.4705 0 0 1 0.0
Cs1 Cs+1 0 0 0 1 0.0
Sb1 Sb+3 0.3333 0.6667 0.8139 1 0.0
